data_2210630
loop_
_publ_author_name
'Lei Nie'
'Rui Yang'
'Juan Wang'
'Sheng-Jiao Yan'
'Jun Lin'

_publ_section_title (<i>R</i>)-3-[(<i>E</i>)-3-(2-Furyl)acryloyl]-5,5-dimethyl-4-phenyloxazolidin-2-one
_journal_coeditor_code HB2140
_journal_issue 10
_journal_name_full 'Acta Crystallographica Section E'
_journal_page_first o4493
_journal_page_last o4494
_journal_paper_doi 10.1107/S1600536806036890
_journal_volume 62
_journal_year 2006
_chemical_formula_iupac 'C18 H17 N O4'
_chemical_formula_moiety 'C18 H17 N O4'
_chemical_formula_sum 'C18 H17 N O4'
_chemical_formula_weight 311.33
_chemical_melting_point 411
_chemical_name_systematic
;
(R)-3-[(E)-3-(2-Furyl)acryloyl]-5,5-dimethyl-4-phenyloxazolidin-2-one
;
_space_group_IT_number 4
_symmetry_cell_setting monoclinic
_symmetry_space_group_name_Hall 'P 2yb'
_symmetry_space_group_name_H-M 'P 1 21 1'
_atom_sites_solution_hydrogens geom
_atom_sites_solution_primary direct
_atom_sites_solution_secondary difmap
_audit_creation_method SHELXL-97
_cell_angle_alpha 90.00
_cell_angle_beta 92.953(3)
_cell_angle_gamma 90.00
_cell_formula_units_Z 2
_cell_length_a 5.5281(4)
_cell_length_b 12.8677(9)
_cell_length_c 11.0920(9)
_cell_measurement_reflns_used 4572
_cell_measurement_temperature 273(2)
_cell_measurement_theta_max 28.12
_cell_measurement_theta_min 2.43
_cell_volume 787.97(10)
_computing_cell_refinement 'SAINT (Bruker, 1998)'
_computing_data_collection 'SMART (Bruker, 1998)'
_computing_data_reduction SAINT
_computing_molecular_graphics 'SHELXTL (Bruker, 1998)'
_computing_publication_material SHELXTL
_computing_structure_refinement 'SHELXL97 (Sheldrick, 1997)'
_computing_structure_solution 'SHELXS97 (Sheldrick, 1997)'
_diffrn_ambient_temperature 273(2)
_diffrn_measured_fraction_theta_full 0.964
_diffrn_measured_fraction_theta_max 0.964
_diffrn_measurement_device_type 'Bruker SMART CCD'
_diffrn_measurement_method '\f and \w'
_diffrn_radiation_monochromator graphite
_diffrn_radiation_source 'fine-focus sealed tube'
_diffrn_radiation_type MoK\a
_diffrn_radiation_wavelength 0.71073
_diffrn_reflns_av_R_equivalents 0.0121
_diffrn_reflns_av_sigmaI/netI 0.0103
_diffrn_reflns_limit_h_max 7
_diffrn_reflns_limit_h_min -7
_diffrn_reflns_limit_k_max 17
_diffrn_reflns_limit_k_min -16
_diffrn_reflns_limit_l_max 14
_diffrn_reflns_limit_l_min -14
_diffrn_reflns_number 6973
_diffrn_reflns_theta_full 28.20
_diffrn_reflns_theta_max 28.20
_diffrn_reflns_theta_min 1.84
_diffrn_standards_decay_% 0
_exptl_absorpt_coefficient_mu 0.093
_exptl_absorpt_correction_T_max 0.949
_exptl_absorpt_correction_T_min 0.924
_exptl_absorpt_correction_type multi-scan
_exptl_absorpt_process_details '(SADABS; Bruker, 1998)'
_exptl_crystal_colour colorless
_exptl_crystal_density_diffrn 1.312
_exptl_crystal_density_method 'not measured'
_exptl_crystal_description block
_exptl_crystal_F_000 328
_exptl_crystal_size_max 0.30
_exptl_crystal_size_mid 0.27
_exptl_crystal_size_min 0.24
_refine_diff_density_max 0.134
_refine_diff_density_min -0.119
_refine_ls_abs_structure_details none
_refine_ls_extinction_coef 0.041(6)
_refine_ls_extinction_method SHELXL97
_refine_ls_goodness_of_fit_ref 1.037
_refine_ls_hydrogen_treatment constr
_refine_ls_matrix_type full
_refine_ls_number_parameters 208
_refine_ls_number_reflns 1958
_refine_ls_number_restraints 1
_refine_ls_restrained_S_all 1.036
_refine_ls_R_factor_all 0.0323
_refine_ls_R_factor_gt 0.0306
_refine_ls_shift/su_max 0.000
_refine_ls_shift/su_mean 0.000
_refine_ls_structure_factor_coef Fsqd
_refine_ls_weighting_details 'calc w=1/[\s^2^(Fo^2^)+(0.0509P)^2^+0.0655P] where P=(Fo^2^+2Fc^2^)/3'
_refine_ls_weighting_scheme calc
_refine_ls_wR_factor_gt 0.0833
_refine_ls_wR_factor_ref 0.0853
_reflns_number_gt 1859
_reflns_number_total 1958
_reflns_threshold_expression I>2\s(I)
_cod_data_source_file hb2140.cif
_cod_data_source_block I
_cod_depositor_comments
;
The following automatic conversions were performed:
'_symmetry_cell_setting' value 'Monoclinic' changed to 'monoclinic'
according to '/home/saulius/struct/CIF-dictionaries/cif_core.dic'
dictionary named 'cif_core.dic' version 2.4.1 from 2010-06-29.

Automatic conversion script
Id: cif_fix_enum 1527 2010-12-29 10:47:43Z saulius 

The following automatic conversions were performed:

'_symmetry_cell_setting' value 'Monoclinic' changed to 'monoclinic'
according to /home/saulius/struct/CIF-dictionaries/cif_core.dic
dictionary named 'cif_core.dic' version 2.4.1 from 2010-06-29.

Automatic conversion script
Id: cif_fix_values 1715 2011-07-08 13:25:40Z adriana 
;
_cod_original_sg_symbol_H-M 'P 21'
_cod_database_code 2210630
_cod_database_fobs_code 2210630

loop_
_symmetry_equiv_pos_as_xyz
'x, y, z'
'-x, y+1/2, -z'

loop_
_atom_site_type_symbol
_atom_site_label
_atom_site_fract_x
_atom_site_fract_y
_atom_site_fract_z
_atom_site_U_iso_or_equiv
_atom_site_adp_type
_atom_site_calc_flag
_atom_site_refinement_flags
_atom_site_occupancy
C C1 0.7040(3) 0.01276(16) 0.94258(16) 0.0485(4) Uani d . 1
C C2 0.9466(3) -0.11964(15) 1.02481(15) 0.0459(4) Uani d . 1
C C3 1.0259(3) -0.09863(13) 0.89337(15) 0.0402(3) Uani d . 1
H H3A 1.1959 -0.0767 0.8975 0.048 Uiso calc R 1
C C4 1.1344(4) -0.0799(3) 1.11667(18) 0.0708(7) Uani d . 1
H H4A 1.0823 -0.0933 1.1964 0.106 Uiso calc R 1
H H4B 1.1551 -0.0065 1.1060 0.106 Uiso calc R 1
H H4C 1.2855 -0.1146 1.1061 0.106 Uiso calc R 1
C C5 0.8703(5) -0.22988(19) 1.0508(2) 0.0694(6) Uani d . 1
H H5A 0.8249 -0.2349 1.1329 0.104 Uiso calc R 1
H H5B 1.0028 -0.2762 1.0383 0.104 Uiso calc R 1
H H5C 0.7349 -0.2485 0.9975 0.104 Uiso calc R 1
C C6 0.9980(3) -0.18962(13) 0.80770(14) 0.0412(3) Uani d . 1
C C7 1.1819(3) -0.26317(16) 0.80816(18) 0.0529(4) Uani d . 1
H H7A 1.3205 -0.2538 0.8581 0.064 Uiso calc R 1
C C8 1.1612(4) -0.35064(17) 0.7349(2) 0.0645(5) Uani d . 1
H H8A 1.2842 -0.4000 0.7370 0.077 Uiso calc R 1
C C9 0.9586(4) -0.36413(17) 0.6593(2) 0.0630(5) Uani d . 1
H H9A 0.9447 -0.4224 0.6099 0.076 Uiso calc R 1
C C10 0.7768(4) -0.29136(17) 0.65695(19) 0.0584(5) Uani d . 1
H H10A 0.6405 -0.3004 0.6054 0.070 Uiso calc R 1
C C11 0.7951(3) -0.20426(15) 0.73108(16) 0.0481(4) Uani d . 1
H H11A 0.6704 -0.1556 0.7292 0.058 Uiso calc R 1
C C12 0.9274(4) 0.04818(13) 0.75508(15) 0.0456(4) Uani d . 1
C C13 0.7616(4) 0.13365(14) 0.71807(16) 0.0473(4) Uani d . 1
H H13A 0.6143 0.1412 0.7541 0.057 Uiso calc R 1
C C14 0.8241(3) 0.19977(14) 0.63289(15) 0.0459(4) Uani d . 1
H H14A 0.9693 0.1873 0.5967 0.055 Uiso calc R 1
C C15 0.6865(3) 0.28852(14) 0.59218(15) 0.0455(4) Uani d . 1
C C16 0.7269(4) 0.36269(17) 0.50892(18) 0.0551(4) Uani d . 1
H H16A 0.8580 0.3662 0.4598 0.066 Uiso calc R 1
C C17 0.5327(5) 0.43342(17) 0.5108(2) 0.0650(5) Uani d . 1
H H17A 0.5102 0.4926 0.4634 0.078 Uiso calc R 1
C C18 0.3871(5) 0.39843(19) 0.5944(2) 0.0708(6) Uani d . 1
H H18A 0.2444 0.4308 0.6147 0.085 Uiso calc R 1
O O1 0.4752(3) 0.30899(12) 0.64615(13) 0.0606(4) Uani d . 1
O O2 1.1034(3) 0.02406(12) 0.70104(13) 0.0626(4) Uani d . 1
O O3 0.5518(3) 0.07879(14) 0.93987(14) 0.0689(4) Uani d . 1
O O4 0.7309(2) -0.05559(13) 1.03315(13) 0.0625(4) Uani d . 1
N N1 0.8748(3) -0.00916(11) 0.85844(13) 0.0432(3) Uani d . 1

loop_
_atom_site_aniso_label
_atom_site_aniso_U_11
_atom_site_aniso_U_22
_atom_site_aniso_U_33
_atom_site_aniso_U_12
_atom_site_aniso_U_13
_atom_site_aniso_U_23
C1 0.0454(8) 0.0501(10) 0.0506(9) 0.0031(7) 0.0089(7) 0.0066(8)
C2 0.0460(8) 0.0509(10) 0.0412(8) 0.0049(8) 0.0052(6) 0.0066(7)
C3 0.0400(7) 0.0396(8) 0.0411(8) 0.0002(6) 0.0026(6) 0.0044(6)
C4 0.0656(12) 0.1010(19) 0.0453(10) -0.0046(12) -0.0013(9) -0.0047(11)
C5 0.0935(16) 0.0598(13) 0.0562(12) -0.0063(12) 0.0144(11) 0.0179(10)
C6 0.0431(8) 0.0372(8) 0.0434(8) 0.0000(6) 0.0049(6) 0.0060(7)
C7 0.0475(9) 0.0467(9) 0.0643(11) 0.0060(7) -0.0002(8) 0.0021(8)
C8 0.0649(12) 0.0443(10) 0.0847(15) 0.0120(10) 0.0090(11) -0.0007(10)
C9 0.0844(14) 0.0412(9) 0.0637(12) -0.0037(10) 0.0074(10) -0.0055(9)
C10 0.0644(11) 0.0542(11) 0.0558(10) -0.0073(10) -0.0050(9) -0.0006(9)
C11 0.0487(9) 0.0449(9) 0.0502(9) 0.0044(8) -0.0010(7) 0.0034(8)
C12 0.0622(10) 0.0354(8) 0.0398(8) -0.0003(7) 0.0078(7) 0.0010(6)
C13 0.0604(10) 0.0378(8) 0.0437(8) 0.0009(8) 0.0033(7) 0.0005(7)
C14 0.0598(10) 0.0399(8) 0.0376(7) 0.0000(8) 0.0006(7) -0.0015(7)
C15 0.0560(9) 0.0404(8) 0.0396(8) -0.0030(7) -0.0010(7) -0.0008(7)
C16 0.0656(11) 0.0492(10) 0.0498(9) -0.0060(8) -0.0036(8) 0.0089(8)
C17 0.0831(14) 0.0434(10) 0.0662(12) -0.0008(10) -0.0201(10) 0.0078(9)
C18 0.0692(13) 0.0554(12) 0.0868(16) 0.0136(11) -0.0057(11) -0.0037(12)
O1 0.0646(8) 0.0531(8) 0.0647(8) 0.0039(7) 0.0100(6) 0.0046(7)
O2 0.0823(9) 0.0516(8) 0.0562(7) 0.0125(7) 0.0274(7) 0.0093(6)
O3 0.0672(9) 0.0723(11) 0.0692(9) 0.0266(8) 0.0227(7) 0.0176(8)
O4 0.0541(7) 0.0753(10) 0.0598(8) 0.0179(7) 0.0202(6) 0.0243(8)
N1 0.0512(8) 0.0363(7) 0.0426(7) 0.0039(6) 0.0080(6) 0.0030(6)

loop_
_atom_type_symbol
_atom_type_description
_atom_type_scat_dispersion_real
_atom_type_scat_dispersion_imag
_atom_type_scat_source
C C 0.0033 0.0016 'International Tables Vol C Tables 4.2.6.8 and 6.1.1.4'
H H 0.0000 0.0000 'International Tables Vol C Tables 4.2.6.8 and 6.1.1.4'
N N 0.0061 0.0033 'International Tables Vol C Tables 4.2.6.8 and 6.1.1.4'
O O 0.0106 0.0060 'International Tables Vol C Tables 4.2.6.8 and 6.1.1.4'

loop_
_geom_angle_atom_site_label_1
_geom_angle_atom_site_label_2
_geom_angle_atom_site_label_3
_geom_angle
O3 C1 O4 122.48(16)
O3 C1 N1 128.98(17)
O4 C1 N1 108.54(15)
O4 C2 C4 107.64(18)
O4 C2 C5 106.36(16)
C4 C2 C5 112.26(19)
O4 C2 C3 103.34(13)
C4 C2 C3 110.77(15)
C5 C2 C3 115.67(17)
N1 C3 C6 113.89(13)
N1 C3 C2 101.47(13)
C6 C3 C2 115.28(14)
N1 C3 H3A 108.6
C6 C3 H3A 108.6
C2 C3 H3A 108.6
C2 C4 H4A 109.5
C2 C4 H4B 109.5
H4A C4 H4B 109.5
C2 C4 H4C 109.5
H4A C4 H4C 109.5
H4B C4 H4C 109.5
C2 C5 H5A 109.5
C2 C5 H5B 109.5
H5A C5 H5B 109.5
C2 C5 H5C 109.5
H5A C5 H5C 109.5
H5B C5 H5C 109.5
C11 C6 C7 118.63(17)
C11 C6 C3 122.99(15)
C7 C6 C3 118.37(15)
C6 C7 C8 120.79(18)
C6 C7 H7A 119.6
C8 C7 H7A 119.6
C9 C8 C7 119.91(19)
C9 C8 H8A 120.0
C7 C8 H8A 120.0
C10 C9 C8 119.9(2)
C10 C9 H9A 120.1
C8 C9 H9A 120.1
C9 C10 C11 120.52(19)
C9 C10 H10A 119.7
C11 C10 H10A 119.7
C6 C11 C10 120.27(17)
C6 C11 H11A 119.9
C10 C11 H11A 119.9
O2 C12 N1 118.34(16)
O2 C12 C13 123.86(16)
N1 C12 C13 117.79(15)
C14 C13 C12 119.59(17)
C14 C13 H13A 120.2
C12 C13 H13A 120.2
C13 C14 C15 125.51(18)
C13 C14 H14A 117.2
C15 C14 H14A 117.2
C16 C15 O1 109.74(17)
C16 C15 C14 132.33(19)
O1 C15 C14 117.90(16)
C15 C16 C17 107.0(2)
C15 C16 H16A 126.5
C17 C16 H16A 126.5
C18 C17 C16 106.21(19)
C18 C17 H17A 126.9
C16 C17 H17A 126.9
C17 C18 O1 111.2(2)
C17 C18 H18A 124.4
O1 C18 H18A 124.4
C18 O1 C15 105.87(18)
C1 O4 C2 112.57(13)
C1 N1 C12 128.08(15)
C1 N1 C3 112.34(14)
C12 N1 C3 119.33(14)

loop_
_geom_bond_atom_site_label_1
_geom_bond_atom_site_label_2
_geom_bond_distance
C1 O3 1.195(2)
C1 O4 1.338(2)
C1 N1 1.390(2)
C2 O4 1.456(2)
C2 C4 1.506(3)
C2 C5 1.512(3)
C2 C3 1.567(2)
C3 N1 1.463(2)
C3 C6 1.511(2)
C3 H3A 0.9800
C4 H4A 0.9600
C4 H4B 0.9600
C4 H4C 0.9600
C5 H5A 0.9600
C5 H5B 0.9600
C5 H5C 0.9600
C6 C11 1.385(2)
C6 C7 1.389(2)
C7 C8 1.389(3)
C7 H7A 0.9300
C8 C9 1.375(3)
C8 H8A 0.9300
C9 C10 1.373(3)
C9 H9A 0.9300
C10 C11 1.391(3)
C10 H10A 0.9300
C11 H11A 0.9300
C12 O2 1.210(2)
C12 N1 1.406(2)
C12 C13 1.476(2)
C13 C14 1.330(3)
C13 H13A 0.9300
C14 C15 1.432(2)
C14 H14A 0.9300
C15 C16 1.355(3)
C15 O1 1.365(2)
C16 C17 1.408(3)
C16 H16A 0.9300
C17 C18 1.337(4)
C17 H17A 0.9300
C18 O1 1.365(3)
C18 H18A 0.9300

loop_
_geom_torsion_atom_site_label_1
_geom_torsion_atom_site_label_2
_geom_torsion_atom_site_label_3
_geom_torsion_atom_site_label_4
_geom_torsion
O4 C2 C3 N1 12.05(17)
C4 C2 C3 N1 -102.98(18)
C5 C2 C3 N1 127.83(18)
O4 C2 C3 C6 -111.52(16)
C4 C2 C3 C6 133.45(19)
C5 C2 C3 C6 4.3(2)
N1 C3 C6 C11 -22.3(2)
C2 C3 C6 C11 94.40(19)
N1 C3 C6 C7 159.34(15)
C2 C3 C6 C7 -83.93(19)
C11 C6 C7 C8 -1.1(3)
C3 C6 C7 C8 177.29(18)
C6 C7 C8 C9 1.1(3)
C7 C8 C9 C10 -0.3(3)
C8 C9 C10 C11 -0.5(3)
C7 C6 C11 C10 0.3(3)
C3 C6 C11 C10 -177.99(17)
C9 C10 C11 C6 0.4(3)
O2 C12 C13 C14 -11.3(3)
N1 C12 C13 C14 169.56(16)
C12 C13 C14 C15 -177.04(16)
C13 C14 C15 C16 179.0(2)
C13 C14 C15 O1 1.3(3)
O1 C15 C16 C17 0.2(2)
C14 C15 C16 C17 -177.58(18)
C15 C16 C17 C18 0.1(2)
C16 C17 C18 O1 -0.3(3)
C17 C18 O1 C15 0.5(2)
C16 C15 O1 C18 -0.4(2)
C14 C15 O1 C18 177.74(16)
O3 C1 O4 C2 -172.5(2)
N1 C1 O4 C2 8.4(2)
C4 C2 O4 C1 104.1(2)
C5 C2 O4 C1 -135.38(18)
C3 C2 O4 C1 -13.1(2)
O3 C1 N1 C12 7.5(3)
O4 C1 N1 C12 -173.57(17)
O3 C1 N1 C3 -178.4(2)
O4 C1 N1 C3 0.6(2)
O2 C12 N1 C1 170.65(19)
C13 C12 N1 C1 -10.2(3)
O2 C12 N1 C3 -3.1(3)
C13 C12 N1 C3 176.06(14)
C6 C3 N1 C1 116.31(16)
C2 C3 N1 C1 -8.20(18)
C6 C3 N1 C12 -68.99(19)
C2 C3 N1 C12 166.51(15)

loop_
_cod_related_entry_id
_cod_related_entry_database
_cod_related_entry_code
1 ChemSpider 30655065
